data_2207897
loop_
_publ_author_name
'Xiang Li'
'Ming Lu'
'Chunbao Li'

_publ_section_title
;
 Dimethyl (2-hydroxy-4-nitrobenzyl)phosphonate
;
_journal_coeditor_code SJ6184
_journal_issue 1
_journal_name_full 'Acta Crystallographica Section E'
_journal_page_first o354
_journal_page_last o355
_journal_paper_doi 10.1107/S1600536805042340
_journal_volume 62
_journal_year 2006
_chemical_formula_iupac 'C9 H12 N O6 P'
_chemical_formula_moiety 'C9 H12 N O6 P'
_chemical_formula_sum 'C9 H12 N O6 P'
_chemical_formula_weight 261.17
_chemical_melting_point 441(2)
_chemical_name_systematic
;
Dimethyl (2-hydroxy-4-nitrobenzyl)phosphonate
;
_space_group_IT_number 14
_symmetry_cell_setting monoclinic
_symmetry_space_group_name_Hall '-P 2yn'
_symmetry_space_group_name_H-M 'P 1 21/n 1'
_atom_sites_solution_hydrogens geom
_atom_sites_solution_primary direct
_atom_sites_solution_secondary difmap
_audit_creation_method SHELXL-97
_cell_angle_alpha 90.00
_cell_angle_beta 99.660(3)
_cell_angle_gamma 90.00
_cell_formula_units_Z 4
_cell_length_a 7.8154(15)
_cell_length_b 12.963(3)
_cell_length_c 11.669(2)
_cell_measurement_reflns_used 2199
_cell_measurement_temperature 294(2)
_cell_measurement_theta_max 26.03
_cell_measurement_theta_min 2.37
_cell_volume 1165.4(4)
_computing_cell_refinement 'SAINT (Bruker, 1997)'
_computing_data_collection 'SMART (Bruker, 1997)'
_computing_data_reduction SAINT
_computing_molecular_graphics 'SHELXTL (Bruker, 1997)'
_computing_publication_material SHELXTL
_computing_structure_refinement 'SHELXL97 (Sheldrick, 1997)'
_computing_structure_solution 'SHELXS97 (Sheldrick, 1997)'
_diffrn_ambient_temperature 294(2)
_diffrn_measured_fraction_theta_full 0.986
_diffrn_measured_fraction_theta_max 0.986
_diffrn_measurement_device_type 'Bruker SMART CCD area-detector'
_diffrn_measurement_method '\f and \w'
_diffrn_radiation_monochromator graphite
_diffrn_radiation_source 'fine-focus sealed tube'
_diffrn_radiation_type MoK\a
_diffrn_radiation_wavelength 0.71073
_diffrn_reflns_av_R_equivalents 0.0361
_diffrn_reflns_av_sigmaI/netI 0.0427
_diffrn_reflns_limit_h_max 8
_diffrn_reflns_limit_h_min -9
_diffrn_reflns_limit_k_max 15
_diffrn_reflns_limit_k_min -16
_diffrn_reflns_limit_l_max 14
_diffrn_reflns_limit_l_min -12
_diffrn_reflns_number 6476
_diffrn_reflns_theta_full 26.64
_diffrn_reflns_theta_max 26.64
_diffrn_reflns_theta_min 2.37
_diffrn_standards_number 0
_exptl_absorpt_coefficient_mu 0.252
_exptl_absorpt_correction_T_max 0.972
_exptl_absorpt_correction_T_min 0.915
_exptl_absorpt_correction_type multi-scan
_exptl_absorpt_process_details '(SADABS; Sheldrick, 1996)'
_exptl_crystal_colour yellow
_exptl_crystal_density_diffrn 1.488
_exptl_crystal_density_method 'not measured'
_exptl_crystal_description block
_exptl_crystal_F_000 544
_exptl_crystal_size_max 0.30
_exptl_crystal_size_mid 0.24
_exptl_crystal_size_min 0.12
_refine_diff_density_max 0.192
_refine_diff_density_min -0.379
_refine_ls_extinction_method none
_refine_ls_goodness_of_fit_ref 0.706
_refine_ls_hydrogen_treatment constr
_refine_ls_matrix_type full
_refine_ls_number_parameters 157
_refine_ls_number_reflns 2408
_refine_ls_number_restraints 0
_refine_ls_restrained_S_all 0.706
_refine_ls_R_factor_all 0.0663
_refine_ls_R_factor_gt 0.0401
_refine_ls_shift/su_max 0.002
_refine_ls_shift/su_mean 0.000
_refine_ls_structure_factor_coef Fsqd
_refine_ls_weighting_details 'calc w = 1/[\s^2^(Fo^2^)+(0.1314P)^2^+1.0878P] where P = (Fo^2^+2Fc^2^)/3'
_refine_ls_weighting_scheme calc
_refine_ls_wR_factor_gt 0.1167
_refine_ls_wR_factor_ref 0.1519
_reflns_number_gt 1671
_reflns_number_total 2408
_reflns_threshold_expression I>2\s(I)
_cod_data_source_file sj6184.cif
_cod_data_source_block I
_cod_original_sg_symbol_H-M 'P 21/n'
_cod_database_code 2207897
_cod_database_fobs_code 2207897

loop_
_symmetry_equiv_pos_as_xyz
'x, y, z'
'-x+1/2, y+1/2, -z+1/2'
'-x, -y, -z'
'x-1/2, -y-1/2, z-1/2'

loop_
_atom_site_label
_atom_site_fract_x
_atom_site_fract_y
_atom_site_fract_z
_atom_site_U_iso_or_equiv
_atom_site_adp_type
_atom_site_calc_flag
_atom_site_refinement_flags
_atom_site_occupancy
_atom_site_type_symbol
P1 0.08647(8) 0.30331(5) 0.10575(5) 0.0373(2) Uani d . 1 P
O1 0.0878(3) 0.19508(13) 0.14275(16) 0.0491(5) Uani d . 1 O
O2 0.2783(2) 0.34014(15) 0.11173(16) 0.0521(5) Uani d . 1 O
O3 -0.0138(3) 0.32433(14) -0.01981(16) 0.0542(5) Uani d . 1 O
O4 0.1995(3) 0.54684(14) 0.27178(16) 0.0551(5) Uani d . 1 O
H4 0.2660 0.5917 0.3023 0.083 Uiso calc R 1 H
O5 0.3644(3) 0.50764(18) 0.69912(17) 0.0663(6) Uani d . 1 O
O6 0.2441(3) 0.3662(2) 0.74030(18) 0.0750(7) Uani d . 1 O
N1 0.2764(3) 0.4313(2) 0.67091(19) 0.0500(6) Uani d . 1 N
C1 -0.0239(4) 0.3876(2) 0.1893(2) 0.0461(6) Uani d . 1 C
H1A -0.0284 0.4559 0.1549 0.055 Uiso calc R 1 H
H1B -0.1424 0.3636 0.1849 0.055 Uiso calc R 1 H
C2 0.0590(3) 0.39558(18) 0.3161(2) 0.0385(6) Uani d . 1 C
C3 0.0249(3) 0.3239(2) 0.3975(2) 0.0470(6) Uani d . 1 C
H3 -0.0476 0.2684 0.3732 0.056 Uiso calc R 1 H
C4 0.0963(4) 0.3330(2) 0.5145(2) 0.0476(6) Uani d . 1 C
H4A 0.0729 0.2846 0.5686 0.057 Uiso calc R 1 H
C5 0.2028(3) 0.4161(2) 0.5471(2) 0.0396(6) Uani d . 1 C
C6 0.2428(3) 0.48830(18) 0.4697(2) 0.0382(5) Uani d . 1 C
H6 0.3168 0.5429 0.4949 0.046 Uiso calc R 1 H
C7 0.1703(3) 0.47825(17) 0.3528(2) 0.0377(5) Uani d . 1 C
C8 0.3249(5) 0.4333(3) 0.0558(3) 0.0708(10) Uani d . 1 C
H8A 0.3273 0.4195 -0.0248 0.106 Uiso calc R 1 H
H8B 0.4374 0.4561 0.0930 0.106 Uiso calc R 1 H
H8C 0.2408 0.4861 0.0620 0.106 Uiso calc R 1 H
C9 -0.0114(4) 0.2514(2) -0.1127(2) 0.0515(7) Uani d . 1 C
H9A 0.1066 0.2354 -0.1189 0.077 Uiso calc R 1 H
H9B -0.0687 0.2808 -0.1845 0.077 Uiso calc R 1 H
H9C -0.0706 0.1895 -0.0966 0.077 Uiso calc R 1 H

loop_
_atom_site_aniso_label
_atom_site_aniso_U_11
_atom_site_aniso_U_22
_atom_site_aniso_U_33
_atom_site_aniso_U_12
_atom_site_aniso_U_13
_atom_site_aniso_U_23
P1 0.0421(4) 0.0322(4) 0.0352(4) 0.0033(3) -0.0001(3) -0.0009(2)
O1 0.0642(13) 0.0326(10) 0.0500(11) 0.0039(8) 0.0078(9) 0.0009(8)
O2 0.0445(11) 0.0596(12) 0.0517(11) -0.0017(9) 0.0069(9) 0.0090(9)
O3 0.0706(13) 0.0463(11) 0.0381(10) 0.0097(9) -0.0128(9) -0.0051(8)
O4 0.0796(15) 0.0397(10) 0.0405(10) -0.0087(9) -0.0055(9) 0.0034(8)
O5 0.0774(15) 0.0716(14) 0.0436(11) -0.0038(12) -0.0078(10) -0.0119(10)
O6 0.0745(15) 0.1102(19) 0.0423(11) -0.0030(14) 0.0157(10) 0.0188(12)
N1 0.0474(13) 0.0667(15) 0.0368(12) 0.0145(12) 0.0099(10) 0.0016(11)
C1 0.0431(14) 0.0439(14) 0.0467(15) 0.0072(11) -0.0057(11) -0.0094(11)
C2 0.0355(12) 0.0376(13) 0.0412(13) 0.0072(10) 0.0032(10) -0.0089(10)
C3 0.0420(14) 0.0447(14) 0.0546(16) -0.0063(11) 0.0094(12) -0.0100(12)
C4 0.0497(16) 0.0451(14) 0.0512(16) -0.0018(12) 0.0175(13) 0.0039(12)
C5 0.0366(13) 0.0457(14) 0.0370(13) 0.0070(10) 0.0077(10) -0.0049(10)
C6 0.0405(13) 0.0328(12) 0.0402(13) 0.0026(10) 0.0030(10) -0.0055(10)
C7 0.0435(13) 0.0313(12) 0.0370(12) 0.0069(10) 0.0027(10) -0.0025(10)
C8 0.084(2) 0.074(2) 0.0568(19) -0.0265(19) 0.0164(17) 0.0059(16)
C9 0.0664(19) 0.0530(17) 0.0350(13) -0.0104(14) 0.0082(12) -0.0048(11)

loop_
_atom_type_symbol
_atom_type_description
_atom_type_scat_dispersion_real
_atom_type_scat_dispersion_imag
_atom_type_scat_source
C C 0.0033 0.0016 'International Tables Vol C Tables 4.2.6.8 and 6.1.1.4'
H H 0.0000 0.0000 'International Tables Vol C Tables 4.2.6.8 and 6.1.1.4'
N N 0.0061 0.0033 'International Tables Vol C Tables 4.2.6.8 and 6.1.1.4'
O O 0.0106 0.0060 'International Tables Vol C Tables 4.2.6.8 and 6.1.1.4'
P P 0.1023 0.0942 'International Tables Vol C Tables 4.2.6.8 and 6.1.1.4'

loop_
_geom_angle_atom_site_label_1
_geom_angle_atom_site_label_2
_geom_angle_atom_site_label_3
_geom_angle
_geom_angle_publ_flag
O1 P1 O2 108.62(11) ?
O1 P1 O3 114.82(11) ?
O2 P1 O3 108.33(11) ?
O1 P1 C1 113.95(13) ?
O2 P1 C1 109.70(12) ?
O3 P1 C1 101.12(12) ?
C8 O2 P1 123.1(2) yes
C9 O3 P1 121.49(18) yes
C7 O4 H4 109.5 ?
O5 N1 O6 123.4(2) ?
O5 N1 C5 118.8(2) ?
O6 N1 C5 117.8(3) ?
C2 C1 P1 114.14(17) ?
C2 C1 H1A 108.7 ?
P1 C1 H1A 108.7 ?
C2 C1 H1B 108.7 ?
P1 C1 H1B 108.7 ?
H1A C1 H1B 107.6 ?
C3 C2 C7 118.9(2) ?
C3 C2 C1 121.6(2) ?
C7 C2 C1 119.5(2) ?
C2 C3 C4 121.7(2) ?
C2 C3 H3 119.2 ?
C4 C3 H3 119.2 ?
C5 C4 C3 117.5(2) ?
C5 C4 H4A 121.2 ?
C3 C4 H4A 121.2 ?
C6 C5 C4 123.1(2) ?
C6 C5 N1 117.3(2) ?
C4 C5 N1 119.6(2) ?
C5 C6 C7 118.7(2) ?
C5 C6 H6 120.6 ?
C7 C6 H6 120.6 ?
O4 C7 C6 122.5(2) ?
O4 C7 C2 117.4(2) ?
C6 C7 C2 120.1(2) ?
O2 C8 H8A 109.5 ?
O2 C8 H8B 109.5 ?
H8A C8 H8B 109.5 ?
O2 C8 H8C 109.5 ?
H8A C8 H8C 109.5 ?
H8B C8 H8C 109.5 ?
O3 C9 H9A 109.5 ?
O3 C9 H9B 109.5 ?
H9A C9 H9B 109.5 ?
O3 C9 H9C 109.5 ?
H9A C9 H9C 109.5 ?
H9B C9 H9C 109.5 ?

loop_
_geom_bond_atom_site_label_1
_geom_bond_atom_site_label_2
_geom_bond_distance
P1 O1 1.4673(19)
P1 O2 1.563(2)
P1 O3 1.5653(18)
P1 C1 1.781(3)
O2 C8 1.449(4)
O3 C9 1.441(3)
O4 C7 1.345(3)
O4 H4 0.8200
O5 N1 1.219(3)
O6 N1 1.225(3)
N1 C5 1.476(3)
C1 C2 1.516(3)
C1 H1A 0.9700
C1 H1B 0.9700
C2 C3 1.386(4)
C2 C7 1.401(3)
C3 C4 1.390(4)
C3 H3 0.9300
C4 C5 1.376(4)
C4 H4A 0.9300
C5 C6 1.372(4)
C6 C7 1.392(3)
C6 H6 0.9300
C8 H8A 0.9600
C8 H8B 0.9600
C8 H8C 0.9600
C9 H9A 0.9600
C9 H9B 0.9600
C9 H9C 0.9600

loop_
_geom_hbond_atom_site_label_D
_geom_hbond_atom_site_label_H
_geom_hbond_atom_site_label_A
_geom_hbond_site_symmetry_A
_geom_hbond_distance_DH
_geom_hbond_distance_HA
_geom_hbond_distance_DA
_geom_hbond_angle_DHA
O4 H4 O1 2 0.82 1.81 2.625(3) 175

loop_
_geom_torsion_atom_site_label_1
_geom_torsion_atom_site_label_2
_geom_torsion_atom_site_label_3
_geom_torsion_atom_site_label_4
_geom_torsion
_geom_torsion_publ_flag
O1 P1 O2 C8 164.7(2) yes
O3 P1 O2 C8 39.4(2) ?
C1 P1 O2 C8 -70.2(3) ?
O1 P1 O3 C9 -36.1(3) ?
O2 P1 O3 C9 85.5(2) ?
C1 P1 O3 C9 -159.2(2) yes
O1 P1 C1 C2 63.8(2) ?
O2 P1 C1 C2 -58.3(2) ?
O3 P1 C1 C2 -172.52(19) ?
P1 C1 C2 C3 -83.8(3) ?
P1 C1 C2 C7 97.4(2) ?
C7 C2 C3 C4 0.9(4) ?
C1 C2 C3 C4 -177.8(2) ?
C2 C3 C4 C5 0.0(4) ?
C3 C4 C5 C6 -1.0(4) ?
C3 C4 C5 N1 177.7(2) ?
O5 N1 C5 C6 2.0(3) ?
O6 N1 C5 C6 -178.7(2) ?
O5 N1 C5 C4 -176.8(2) ?
O6 N1 C5 C4 2.5(4) ?
C4 C5 C6 C7 1.1(4) ?
N1 C5 C6 C7 -177.7(2) ?
C5 C6 C7 O4 178.4(2) ?
C5 C6 C7 C2 0.0(3) ?
C3 C2 C7 O4 -179.5(2) ?
C1 C2 C7 O4 -0.7(3) ?
C3 C2 C7 C6 -0.9(4) ?
C1 C2 C7 C6 177.9(2) ?

loop_
_cod_related_entry_id
_cod_related_entry_database
_cod_related_entry_code
1 ChemSpider 21126668
